data_7120828
loop_
_publ_author_name
'Ni, Meiyan'
'Zhang, Jianguo'
'Liang, Xiaoyu'
'Jiang, Yaojia'
'Loh, Teck Peng'

_publ_section_title
;
 Directed C-C Bond Cleavage of Cyclopropane Intermediate Generated from
 N-Tosylhydrazones and Stable Enaminones: Expedient Synthesis of
 Functionalized 1, 4--Ketoaldehydes
;
_journal_name_full 'Chem. Commun.'
_journal_paper_doi 10.1039/C7CC07178G
_journal_year 2017
_chemical_formula_sum 'C17 H15 N O4'
_chemical_formula_weight 297.30
_space_group_crystal_system monoclinic
_space_group_IT_number 14
_space_group_name_Hall '-P 2yn'
_space_group_name_H-M_alt 'P 1 21/n 1'
_symmetry_space_group_name_Hall '-P 2yn'
_symmetry_space_group_name_H-M 'P 1 21/n 1'
_atom_sites_solution_hydrogens geom
_audit_update_record
;
2016-12-13 deposited with the CCDC.
2017-10-25 downloaded from the CCDC.
;
_cell_angle_alpha 90
_cell_angle_beta 99.228(3)
_cell_angle_gamma 90
_cell_formula_units_Z 4
_cell_length_a 6.3645(5)
_cell_length_b 14.4689(12)
_cell_length_c 15.7267(12)
_cell_measurement_reflns_used 2271
_cell_measurement_temperature 173(2)
_cell_measurement_theta_max 25.34
_cell_measurement_theta_min 2.98
_cell_volume 1429.5(2)
_computing_cell_refinement 'SAINT V8.37A (Bruker AXS Inc., 2016)'
_computing_data_collection 'APEX3 (Bruker AXS Inc., 2016)'
_computing_data_reduction 'SAINT V8.37A (Bruker AXS Inc., 2016)'
_computing_molecular_graphics 'XP (Bruker AXS Inc., 2016)'
_computing_publication_material 'APEX3 (Bruker AXS Inc., 2016)'
_computing_structure_refinement 'SHELXL-2014/7 (Sheldrick, 2014)'
_computing_structure_solution 'SHELXT (Bruker AXS Inc., 2016)'
_diffrn_ambient_temperature 173.(2)
_diffrn_measured_fraction_theta_full 0.986
_diffrn_measured_fraction_theta_max 0.986
_diffrn_measurement_device_type 'PHOTON100 CMOS detector'
_diffrn_measurement_method 'omega scans'
_diffrn_radiation_monochromator 'TRIUMPH curved crystal monochromator'
_diffrn_radiation_type MoK\a
_diffrn_radiation_wavelength 0.71073
_diffrn_reflns_av_R_equivalents 0.0651
_diffrn_reflns_av_unetI/netI 0.0578
_diffrn_reflns_limit_h_max 6
_diffrn_reflns_limit_h_min -7
_diffrn_reflns_limit_k_max 17
_diffrn_reflns_limit_k_min -17
_diffrn_reflns_limit_l_max 18
_diffrn_reflns_limit_l_min -18
_diffrn_reflns_number 9259
_diffrn_reflns_theta_full 25.41
_diffrn_reflns_theta_max 25.41
_diffrn_reflns_theta_min 2.98
_diffrn_source 'fine-focus sealed tube'
_exptl_absorpt_coefficient_mu 0.099
_exptl_absorpt_correction_T_max 0.98
_exptl_absorpt_correction_T_min 0.96
_exptl_absorpt_correction_type multi-scan
_exptl_absorpt_process_details 'SADABS (Bruker, 2014)'
_exptl_crystal_colour colourless
_exptl_crystal_density_diffrn 1.381
_exptl_crystal_density_method 'not measured'
_exptl_crystal_description prism
_exptl_crystal_F_000 624
_exptl_crystal_size_max 0.370
_exptl_crystal_size_mid 0.170
_exptl_crystal_size_min 0.150
_refine_diff_density_max 0.527
_refine_diff_density_min -0.239
_refine_ls_extinction_method none
_refine_ls_goodness_of_fit_ref 1.023
_refine_ls_hydrogen_treatment constr
_refine_ls_matrix_type full
_refine_ls_number_parameters 277
_refine_ls_number_reflns 2602
_refine_ls_number_restraints 531
_refine_ls_restrained_S_all 0.955
_refine_ls_R_factor_all 0.1040
_refine_ls_R_factor_gt 0.0557
_refine_ls_shift/su_max 0.003
_refine_ls_shift/su_mean 0.000
_refine_ls_structure_factor_coef Fsqd
_refine_ls_weighting_details 'w=1/[\s^2^(Fo^2^)+(0.0554P)^2^+1.1173P] where P=(Fo^2^+2Fc^2^)/3'
_refine_ls_weighting_scheme calc
_refine_ls_wR_factor_gt 0.1201
_refine_ls_wR_factor_ref 0.1426
_reflns_number_gt 1666
_reflns_number_total 2602
_reflns_threshold_expression 'I > 2\s(I)'
_cod_data_source_file c7cc07178g2.cif
_cod_data_source_block yaojia2
_cod_database_code 7120828

loop_
_space_group_symop_operation_xyz
'x, y, z'
'-x+1/2, y+1/2, -z+1/2'
'-x, -y, -z'
'x-1/2, -y-1/2, z-1/2'

loop_
_atom_site_type_symbol
_atom_site_label
_atom_site_fract_x
_atom_site_fract_y
_atom_site_fract_z
_atom_site_U_iso_or_equiv
_atom_site_adp_type
_atom_site_calc_flag
_atom_site_refinement_flags_adp
_atom_site_refinement_flags_occupancy
_atom_site_refinement_flags_posn
_atom_site_occupancy
_atom_site_disorder_assembly
_atom_site_disorder_group
C C1 0.6684(4) 1.09700(17) 0.63338(16) 0.0263(6) Uani d . . . 1.0 . .
C C2 0.7529(4) 1.01094(19) 0.65659(18) 0.0311(7) Uani d . . . 1.0 . .
H H2 0.8978 1.0042 0.682 0.037 Uiso calc U . R 1.0 . .
C C3 0.6204(4) 0.93500(18) 0.64171(18) 0.0304(7) Uani d . . . 1.0 . .
H H3 0.6744 0.8751 0.6572 0.037 Uiso calc U . R 1.0 . .
C C4 0.4090(4) 0.94559(17) 0.60431(17) 0.0252(6) Uani d . . . 1.0 . .
C C5 0.3292(4) 1.03328(17) 0.58168(17) 0.0266(6) Uani d . . . 1.0 . .
H H5 0.1845 1.0405 0.5561 0.032 Uiso calc U . R 1.0 . .
C C6 0.4599(4) 1.11014(18) 0.59632(17) 0.0278(6) Uani d . . . 1.0 . .
H H6 0.4068 1.1703 0.5812 0.033 Uiso calc U . R 1.0 . .
C C7 0.2593(4) 0.86591(18) 0.58522(19) 0.0308(6) Uani d U . D 1.0 . .
C C8 0.3288(7) 0.7686(2) 0.6102(4) 0.0274(12) Uani d U P D 0.888(5) A 1
H H8A 0.4285 0.7702 0.6654 0.033 Uiso calc U P R 0.888(5) A 1
H H8B 0.4062 0.7428 0.5658 0.033 Uiso calc U P R 0.888(5) A 1
C C9 0.1414(6) 0.7049(3) 0.6199(3) 0.0230(8) Uani d U P D 0.888(5) A 1
C C10 0.2103(5) 0.60174(16) 0.6271(2) 0.0253(7) Uani d U P DG 0.888(5) A 1
C C11 0.4063(4) 0.57164(18) 0.6096(2) 0.0340(9) Uani d U P DG 0.888(5) A 1
H H11 0.5055 0.6149 0.5939 0.041 Uiso calc U P R 0.888(5) A 1
C C12 0.4572(4) 0.4782(2) 0.6151(2) 0.0410(10) Uani d U P DG 0.888(5) A 1
H H12 0.5911 0.4576 0.6031 0.049 Uiso calc U P R 0.888(5) A 1
C C13 0.3120(5) 0.41480(15) 0.6381(2) 0.0408(10) Uani d U P DG 0.888(5) A 1
H H13 0.3468 0.3509 0.6418 0.049 Uiso calc U P R 0.888(5) A 1
C C14 0.1160(5) 0.44490(18) 0.6556(2) 0.0465(10) Uani d U P DG 0.888(5) A 1
H H14 0.0168 0.4016 0.6713 0.056 Uiso calc U P R 0.888(5) A 1
C C15 0.0651(4) 0.5384(2) 0.6501(2) 0.0388(10) Uani d U P DG 0.888(5) A 1
H H15 -0.0688 0.5589 0.6621 0.047 Uiso calc U P R 0.888(5) A 1
C C16 -0.0276(8) 0.7092(3) 0.5395(3) 0.0270(10) Uani d U P D 0.888(5) A 1
H H16 0.0199 0.7085 0.4852 0.032 Uiso calc U P R 0.888(5) A 1
C C17 0.0458(7) 0.7351(4) 0.6988(3) 0.0325(10) Uani d U P D 0.888(5) A 1
H H17A 0.0152 0.8015 0.6952 0.049 Uiso calc U P R 0.888(5) A 1
H H17B 0.1472 0.7222 0.7512 0.049 Uiso calc U P R 0.888(5) A 1
H H17C -0.0864 0.7009 0.7006 0.049 Uiso calc U P R 0.888(5) A 1
O O4 -0.2167(3) 0.71358(15) 0.53950(14) 0.0352(7) Uani d U P D 0.888(5) A 1
C C8' 0.322(6) 0.7653(13) 0.594(4) 0.027(3) Uani d U P D 0.112(5) A 2
H H8'1 0.4381 0.759 0.6443 0.033 Uiso calc U P R 0.112(5) A 2
H H8'2 0.3808 0.7464 0.5424 0.033 Uiso calc U P R 0.112(5) A 2
C C9' 0.142(5) 0.6981(18) 0.607(2) 0.028(2) Uani d U P D 0.112(5) A 2
C C10' 0.226(4) 0.5984(14) 0.6250(17) 0.031(2) Uani d U P DG 0.112(5) A 2
C C11' 0.390(4) 0.5719(17) 0.5817(17) 0.034(2) Uani d U P DG 0.112(5) A 2
H H11' 0.4555 0.6162 0.5497 0.041 Uiso calc U P R 0.112(5) A 2
C C12' 0.459(4) 0.4806(19) 0.5852(18) 0.039(3) Uani d U P DG 0.112(5) A 2
H H12' 0.5714 0.4625 0.5556 0.047 Uiso calc U P R 0.112(5) A 2
C C13' 0.364(5) 0.4158(15) 0.6319(19) 0.040(3) Uani d U P DG 0.112(5) A 2
H H13' 0.4108 0.3534 0.6343 0.048 Uiso calc U P R 0.112(5) A 2
C C14' 0.199(4) 0.4423(16) 0.6752(18) 0.037(3) Uani d U P DG 0.112(5) A 2
H H14' 0.1342 0.398 0.7072 0.044 Uiso calc U P R 0.112(5) A 2
C C15' 0.131(4) 0.5335(17) 0.6717(17) 0.033(2) Uani d U P DG 0.112(5) A 2
H H15' 0.0182 0.5516 0.7013 0.04 Uiso calc U P R 0.112(5) A 2
C C16' 0.033(4) 0.724(3) 0.682(2) 0.029(3) Uani d U P D 0.112(5) A 2
H H16' 0.1161 0.7475 0.7324 0.035 Uiso calc U P R 0.112(5) A 2
C C17' -0.012(7) 0.695(3) 0.521(2) 0.036(5) Uani d U P D 0.112(5) A 2
H H17D -0.132 0.6542 0.527 0.053 Uiso calc U P R 0.112(5) A 2
H H17E 0.0623 0.6714 0.4757 0.053 Uiso calc U P R 0.112(5) A 2
H H17F -0.0655 0.7574 0.506 0.053 Uiso calc U P R 0.112(5) A 2
O O4' -0.156(3) 0.7145(14) 0.6789(12) 0.047(5) Uani d U P D 0.112(5) A 2
N N1 0.8072(4) 1.17858(16) 0.64875(15) 0.0340(6) Uani d . . . 1.0 . .
O O1 0.9955(4) 1.16665(15) 0.67762(16) 0.0585(7) Uani d . . . 1.0 . .
O O2 0.7297(4) 1.25505(14) 0.63103(16) 0.0509(6) Uani d . . . 1.0 . .
O O3 0.0812(3) 0.87959(14) 0.54506(16) 0.0532(7) Uani d . . . 1.0 . .

loop_
_atom_site_aniso_label
_atom_site_aniso_U_11
_atom_site_aniso_U_22
_atom_site_aniso_U_33
_atom_site_aniso_U_12
_atom_site_aniso_U_13
_atom_site_aniso_U_23
C1 0.0297(15) 0.0269(14) 0.0237(14) -0.0070(12) 0.0082(12) -0.0012(11)
C2 0.0215(14) 0.0334(16) 0.0367(17) -0.0008(12) -0.0003(12) 0.0040(12)
C3 0.0241(15) 0.0258(14) 0.0401(17) 0.0019(12) 0.0013(13) 0.0051(12)
C4 0.0247(14) 0.0219(13) 0.0298(15) 0.0006(11) 0.0072(12) 0.0020(11)
C5 0.0231(14) 0.0258(14) 0.0304(16) 0.0027(11) 0.0028(12) 0.0033(11)
C6 0.0318(16) 0.0223(14) 0.0303(16) 0.0027(12) 0.0078(12) 0.0009(11)
C7 0.0210(14) 0.0259(14) 0.0438(17) 0.0016(11) 0.0004(12) 0.0041(12)
C8 0.0198(15) 0.0233(15) 0.038(3) -0.0013(12) 0.0031(16) 0.0008(14)
C9 0.0208(14) 0.0227(14) 0.0255(19) -0.0024(12) 0.0038(13) 0.0005(13)
C10 0.0285(15) 0.0236(14) 0.0242(15) -0.0029(12) 0.0055(12) -0.0012(12)
C11 0.0349(17) 0.0249(15) 0.043(2) -0.0002(13) 0.0094(17) 0.0018(16)
C12 0.0470(19) 0.0290(17) 0.047(2) 0.0076(14) 0.0084(19) -0.0012(18)
C13 0.065(3) 0.0203(15) 0.0362(19) 0.0002(16) 0.0064(19) 0.0002(13)
C14 0.062(3) 0.0281(17) 0.053(2) -0.0119(18) 0.022(2) 0.0001(15)
C15 0.042(2) 0.0289(16) 0.050(2) -0.0072(16) 0.0211(18) -0.0012(16)
C16 0.0298(18) 0.025(2) 0.026(2) -0.0048(14) 0.0049(16) 0.0020(15)
C17 0.0342(19) 0.034(2) 0.030(2) 0.0063(15) 0.0069(16) -0.0017(16)
O4 0.0218(12) 0.0370(13) 0.0453(14) -0.0025(10) 0.0011(10) 0.0053(10)
C8' 0.023(4) 0.024(4) 0.033(5) 0.001(4) 0.000(4) 0.002(4)
C9' 0.028(4) 0.026(3) 0.030(4) -0.003(3) 0.004(3) 0.001(3)
C10' 0.034(4) 0.026(3) 0.034(4) -0.004(3) 0.007(3) 0.000(3)
C11' 0.037(4) 0.029(4) 0.036(5) 0.000(4) 0.006(4) -0.003(4)
C12' 0.048(4) 0.029(4) 0.040(5) 0.002(4) 0.009(4) -0.001(4)
C13' 0.053(5) 0.028(4) 0.043(5) 0.002(4) 0.017(4) -0.002(4)
C14' 0.047(5) 0.025(4) 0.041(5) -0.003(4) 0.015(4) -0.001(4)
C15' 0.038(5) 0.025(4) 0.039(5) -0.002(4) 0.014(4) -0.002(4)
C16' 0.029(5) 0.027(6) 0.029(6) 0.001(5) 0.002(5) 0.006(5)
C17' 0.037(7) 0.034(9) 0.033(7) -0.008(7) -0.002(6) 0.006(6)
O4' 0.034(6) 0.057(10) 0.049(9) -0.002(6) 0.010(6) -0.001(8)
N1 0.0359(16) 0.0355(15) 0.0317(14) -0.0094(12) 0.0089(11) -0.0018(11)
O1 0.0418(15) 0.0504(14) 0.0761(18) -0.0168(12) -0.0124(12) 0.0013(12)
O2 0.0511(15) 0.0258(12) 0.0789(18) -0.0074(10) 0.0206(12) 0.0003(11)
O3 0.0314(12) 0.0305(11) 0.0899(18) -0.0023(9) -0.0146(12) 0.0138(11)

loop_
_atom_type_symbol
_atom_type_description
_atom_type_scat_dispersion_real
_atom_type_scat_dispersion_imag
_atom_type_scat_source
C C 0.0033 0.0016 'International Tables Vol C Tables 4.2.6.8 and 6.1.1.4'
H H 0.0000 0.0000 'International Tables Vol C Tables 4.2.6.8 and 6.1.1.4'
N N 0.0061 0.0033 'International Tables Vol C Tables 4.2.6.8 and 6.1.1.4'
O O 0.0106 0.0060 'International Tables Vol C Tables 4.2.6.8 and 6.1.1.4'

loop_
_geom_angle_atom_site_label_1
_geom_angle_atom_site_label_2
_geom_angle_atom_site_label_3
_geom_angle
C6 C1 C2 123.0(2)
C6 C1 N1 118.2(2)
C2 C1 N1 118.8(2)
C3 C2 C1 118.1(3)
C3 C2 H2 121.0
C1 C2 H2 121.0
C2 C3 C4 120.5(2)
C2 C3 H3 119.7
C4 C3 H3 119.7
C3 C4 C5 119.9(2)
C3 C4 C7 122.9(2)
C5 C4 C7 117.2(2)
C6 C5 C4 120.3(3)
C6 C5 H5 119.9
C4 C5 H5 119.9
C1 C6 C5 118.2(2)
C1 C6 H6 120.9
C5 C6 H6 120.9
O3 C7 C4 119.2(2)
O3 C7 C8 119.7(3)
C4 C7 C8 121.1(3)
O3 C7 C8' 114.6(18)
C4 C7 C8' 124.9(15)
C7 C8 C9 112.7(3)
C7 C8 H8A 109.1
C9 C8 H8A 109.1
C7 C8 H8B 109.1
C9 C8 H8B 109.1
H8A C8 H8B 107.8
C16 C9 C17 110.0(3)
C16 C9 C8 110.4(3)
C17 C9 C8 109.0(3)
C16 C9 C10 104.6(3)
C17 C9 C10 111.0(3)
C8 C9 C10 111.6(3)
C11 C10 C15 120.0
C11 C10 C9 122.6(2)
C15 C10 C9 117.4(2)
C10 C11 C12 120.0
C10 C11 H11 120.0
C12 C11 H11 120.0
C13 C12 C11 120.0
C13 C12 H12 120.0
C11 C12 H12 120.0
C12 C13 C14 120.0
C12 C13 H13 120.0
C14 C13 H13 120.0
C15 C14 C13 120.0
C15 C14 H14 120.0
C13 C14 H14 120.0
C14 C15 C10 120.0
C14 C15 H15 120.0
C10 C15 H15 120.0
O4 C16 C9 125.0(4)
O4 C16 H16 117.5
C9 C16 H16 117.5
C9 C17 H17A 109.5
C9 C17 H17B 109.5
H17A C17 H17B 109.5
C9 C17 H17C 109.5
H17A C17 H17C 109.5
H17B C17 H17C 109.5
C7 C8' C9' 115.(2)
C7 C8' H8'1 108.4
C9' C8' H8'1 108.4
C7 C8' H8'2 108.4
C9' C8' H8'2 108.4
H8'1 C8' H8'2 107.5
C16' C9' C17' 113.(2)
C16' C9' C8' 113.(2)
C17' C9' C8' 107.(2)
C16' C9' C10' 106.(2)
C17' C9' C10' 107.(2)
C8' C9' C10' 111.7(16)
C11' C10' C15' 120.0
C11' C10' C9' 115.5(14)
C15' C10' C9' 124.0(14)
C10' C11' C12' 120.0
C10' C11' H11' 120.0
C12' C11' H11' 120.0
C13' C12' C11' 120.0
C13' C12' H12' 120.0
C11' C12' H12' 120.0
C14' C13' C12' 120.0
C14' C13' H13' 120.0
C12' C13' H13' 120.0
C13' C14' C15' 120.0
C13' C14' H14' 120.0
C15' C14' H14' 120.0
C14' C15' C10' 120.0
C14' C15' H15' 120.0
C10' C15' H15' 120.0
O4' C16' C9' 122.(3)
O4' C16' H16' 119.0
C9' C16' H16' 119.0
C9' C17' H17D 109.5
C9' C17' H17E 109.5
H17D C17' H17E 109.5
C9' C17' H17F 109.5
H17D C17' H17F 109.5
H17E C17' H17F 109.5
O1 N1 O2 123.1(2)
O1 N1 C1 118.3(2)
O2 N1 C1 118.6(2)

loop_
_geom_bond_atom_site_label_1
_geom_bond_atom_site_label_2
_geom_bond_distance
C1 C6 1.375(4)
C1 C2 1.382(4)
C1 N1 1.471(3)
C2 C3 1.382(4)
C2 H2 0.95
C3 C4 1.387(4)
C3 H3 0.95
C4 C5 1.392(3)
C4 C7 1.495(4)
C5 C6 1.386(4)
C5 H5 0.95
C6 H6 0.95
C7 O3 1.222(3)
C7 C8 1.509(4)
C7 C8' 1.511(18)
C8 C9 1.534(4)
C8 H8A 0.99
C8 H8B 0.99
C9 C16 1.524(5)
C9 C17 1.530(4)
C9 C10 1.555(3)
C10 C11 1.39
C10 C15 1.39
C11 C12 1.39
C11 H11 0.95
C12 C13 1.39
C12 H12 0.95
C13 C14 1.39
C13 H13 0.95
C14 C15 1.39
C14 H14 0.95
C15 H15 0.95
C16 O4 1.205(5)
C16 H16 0.95
C17 H17A 0.98
C17 H17B 0.98
C17 H17C 0.98
C8' C9' 1.540(18)
C8' H8'1 0.99
C8' H8'2 0.99
C9' C16' 1.503(19)
C9' C17' 1.54(2)
C9' C10' 1.550(16)
C10' C11' 1.39
C10' C15' 1.39
C11' C12' 1.39
C11' H11' 0.95
C12' C13' 1.39
C12' H12' 0.95
C13' C14' 1.39
C13' H13' 0.95
C14' C15' 1.39
C14' H14' 0.95
C15' H15' 0.95
C16' O4' 1.21(2)
C16' H16' 0.95
C17' H17D 0.98
C17' H17E 0.98
C17' H17F 0.98
N1 O1 1.224(3)
N1 O2 1.225(3)
